data_4105638
loop_
_publ_author_name
'Filippo Sladojevich'
'Andrea Trabocchi'
'Antonio Guarna'
'Darren J. Dixon'

_publ_contact_author 'Darren J. Dixon'
_publ_contact_author_email darren.dixon@chem.ox.ac.uk
_publ_section_title
;
 A New Family of Cinchona-Derived Amino Phosphine Precatalysts:
 Application to the Highly Enantio- and Diastereoselective
 Silver-Catalyzed Isocyanoacetate Aldol Reaction
;
_journal_name_full 'Journal of the American Chemical Society'
_journal_page_first 1710
_journal_page_last 1713
_journal_paper_doi 10.1021/ja110534g
_journal_volume 133
_journal_year 2011
_chemical_absolute_configuration ad
_chemical_formula_moiety 'C17 H16 Br1 N1 O3'
_chemical_formula_sum 'C17 H16 Br N O3'
_chemical_formula_weight 362.22
_space_group_IT_number 4
_symmetry_cell_setting monoclinic
_symmetry_space_group_name_Hall 'P 2yb'
_symmetry_space_group_name_H-M 'P 1 21 1'
_atom_sites_solution_hydrogens geom
_atom_sites_solution_primary direct
_audit_creation_date 09-11-13
_audit_creation_method CRYSTALS_ver_12.86
_cell_angle_alpha 90
_cell_angle_beta 90.8890(14)
_cell_angle_gamma 90
_cell_formula_units_Z 2
_cell_length_a 10.2156(3)
_cell_length_b 6.7637(2)
_cell_length_c 11.1574(3)
_cell_measurement_reflns_used 1864
_cell_measurement_temperature 150
_cell_measurement_theta_max 27
_cell_measurement_theta_min 5
_cell_volume 770.83(4)
_computing_cell_refinement 'DENZO/SCALEPACK (Otwinowski & Minor, 1997)'
_computing_data_collection 'COLLECT (Nonius, 1997-2001).'
_computing_data_reduction 'DENZO/SCALEPACK (Otwinowski & Minor, 1997)'
_computing_molecular_graphics 'CAMERON (Watkin et al., 1996)'
_computing_publication_material 'CRYSTALS (Betteridge et al., 2003)'
_computing_structure_refinement 'CRYSTALS (Betteridge et al., 2003)'
_computing_structure_solution 'SIR92 (Altomare et al., 1994)'
_diffrn_ambient_temperature 150
_diffrn_measured_fraction_theta_full 0.991
_diffrn_measured_fraction_theta_max 0.991
_diffrn_measurement_device 'Nonius KappaCCD'
_diffrn_measurement_device_type Area
_diffrn_measurement_method \w
_diffrn_radiation_monochromator graphite
_diffrn_radiation_type 'Mo K\a'
_diffrn_radiation_wavelength 0.71073
_diffrn_reflns_av_R_equivalents 0.053
_diffrn_reflns_limit_h_max 13
_diffrn_reflns_limit_h_min -13
_diffrn_reflns_limit_k_max 8
_diffrn_reflns_limit_k_min -8
_diffrn_reflns_limit_l_max 14
_diffrn_reflns_limit_l_min -14
_diffrn_reflns_number 11714
_diffrn_reflns_theta_full 26.923
_diffrn_reflns_theta_max 27.473
_diffrn_reflns_theta_min 5.119
_diffrn_standards_decay_% -
_diffrn_standards_number 0
_exptl_absorpt_coefficient_mu 2.678
_exptl_absorpt_correction_T_max 0.81
_exptl_absorpt_correction_T_min 0.70
_exptl_absorpt_correction_type multi-scan
_exptl_absorpt_process_details 'DENZO/SCALEPACK (Otwinowski & Minor, 1997)'
_exptl_crystal_colour clear_pale_colourless
_exptl_crystal_density_diffrn 1.561
_exptl_crystal_description plate
_exptl_crystal_F_000 368
_exptl_crystal_size_max 0.26
_exptl_crystal_size_mid 0.25
_exptl_crystal_size_min 0.08
_refine_diff_density_max 0.57
_refine_diff_density_min -0.69
_refine_ls_abs_structure_details 'Flack (1983), 1469 Friedel-pairs'
_refine_ls_abs_structure_Flack 0.008(9)
_refine_ls_extinction_method none
_refine_ls_goodness_of_fit_ref 0.9127
_refine_ls_hydrogen_treatment constr
_refine_ls_matrix_type full
_refine_ls_number_parameters 200
_refine_ls_number_reflns 3363
_refine_ls_number_restraints 1
_refine_ls_R_factor_all 0.0322
_refine_ls_R_factor_gt 0.0288
_refine_ls_shift/su_max 0.000608
_refine_ls_structure_factor_coef Fsqd
_refine_ls_weighting_details
;
 Method, part 1, Chebychev polynomial, (Watkin, 1994, Prince, 1982) 
 [weight] = 1.0/[A~0~*T~0~(x)+A~1~*T~1~(x) ... +A~n-1~]*T~n-1~(x)] 
 where A~i~ are the Chebychev coefficients listed below and x= Fcalc/Fmax 
 Method = Robust Weighting (Prince, 1982) 
 W = [weight] * [1-(deltaF/6*sigmaF)^2^]^2^ 
 A~i~ are: 
 26.4 41.9 25.3 11.4 3.21 
;
_refine_ls_weighting_scheme calc
_refine_ls_wR_factor_all 0.0699
_refine_ls_wR_factor_gt 0.0654
_refine_ls_wR_factor_ref 0.0699
_reflns_limit_h_max 13
_reflns_limit_h_min -13
_reflns_limit_k_max 8
_reflns_limit_k_min -8
_reflns_limit_l_max 14
_reflns_limit_l_min 0
_reflns_number_gt 3152
_reflns_number_total 3369
_reflns_threshold_expression I>2.0\s(I)
_oxford_diffrn_Wilson_B_factor 2.50
_oxford_diffrn_Wilson_scale 2.05
_oxford_refine_ls_r_factor_ref 0.0322
_oxford_refine_ls_scale 0.6870(13)
_oxford_reflns_number_all 3363
_oxford_reflns_threshold_expression_ref I>-3.0\s(I)
_oxford_structure_analysis_title '8071602 005djd09'
_cod_data_source_file ja110534g_si_003.cif
_cod_data_source_block 7t
_cod_original_sg_symbol_H-M 'P 1 21 1 '
_cod_original_formula_sum 'C17 H16 Br1 N1 O3'
_cod_database_code 4105638

loop_
_symmetry_equiv_pos_as_xyz
x,y,z
-x,y+1/2,-z

loop_
_atom_site_label
_atom_site_type_symbol
_atom_site_fract_x
_atom_site_fract_y
_atom_site_fract_z
_atom_site_U_iso_or_equiv
_atom_site_occupancy
_atom_site_adp_type
_atom_site_refinement_flags_posn
Br1 Br 0.23418(3) -0.08447(10) 0.59881(2) 0.0331 1.0000 Uani .
C2 C 0.2608(3) 0.1466(4) 0.5053(2) 0.0249 1.0000 Uani .
C3 C 0.1630(3) 0.2877(4) 0.5012(3) 0.0266 1.0000 Uani .
C4 C 0.1830(3) 0.4581(4) 0.4339(3) 0.0255 1.0000 Uani .
C5 C 0.2981(3) 0.4839(4) 0.3694(2) 0.0213 1.0000 Uani .
C6 C 0.3935(3) 0.3379(4) 0.3738(2) 0.0247 1.0000 Uani .
C7 C 0.3762(3) 0.1687(4) 0.4426(3) 0.0254 1.0000 Uani .
O9 O 0.45076(18) 0.7146(3) 0.27866(18) 0.0238 1.0000 Uani .
C10 C 0.4593(3) 0.8041(4) 0.1705(2) 0.0227 1.0000 Uani .
O11 O 0.56350(19) 0.8686(3) 0.13451(18) 0.0309 1.0000 Uani .
N12 N 0.3411(2) 0.8144(3) 0.1162(2) 0.0228 1.0000 Uani .
C13 C 0.2454(3) 0.6863(4) 0.1742(2) 0.0203 1.0000 Uani .
C14 C 0.2372(3) 0.4872(4) 0.1096(2) 0.0232 1.0000 Uani .
O15 O 0.36374(18) 0.4022(5) 0.10130(16) 0.0316 1.0000 Uani .
C16 C 0.1123(3) 0.7888(4) 0.1843(3) 0.0202 1.0000 Uani .
C17 C -0.0056(3) 0.6897(4) 0.1625(3) 0.0236 1.0000 Uani .
C18 C -0.1247(3) 0.7860(5) 0.1788(3) 0.0273 1.0000 Uani .
C19 C -0.1282(3) 0.9798(5) 0.2134(3) 0.0268 1.0000 Uani .
C20 C -0.0114(3) 1.0820(4) 0.2344(3) 0.0286 1.0000 Uani .
C21 C 0.1082(3) 0.9862(4) 0.2190(3) 0.0252 1.0000 Uani .
C22 C 0.3259(3) 0.8780(5) -0.0085(2) 0.0326 1.0000 Uani .
C1 C 0.3137(3) 0.6737(4) 0.3007(2) 0.0206 1.0000 Uani .
H31 H 0.0865 0.2695 0.5433 0.0318 1.0000 Uiso R
H41 H 0.1193 0.5580 0.4337 0.0312 1.0000 Uiso R
H61 H 0.4712 0.3540 0.3310 0.0303 1.0000 Uiso R
H71 H 0.4406 0.0739 0.4463 0.0310 1.0000 Uiso R
H142 H 0.1838 0.3986 0.1571 0.0276 1.0000 Uiso R
H141 H 0.1967 0.5038 0.0304 0.0279 1.0000 Uiso R
H171 H -0.0048 0.5584 0.1365 0.0282 1.0000 Uiso R
H181 H -0.2033 0.7177 0.1655 0.0326 1.0000 Uiso R
H191 H -0.2088 1.0443 0.2241 0.0321 1.0000 Uiso R
H201 H -0.0152 1.2143 0.2591 0.0336 1.0000 Uiso R
H211 H 0.1867 1.0558 0.2320 0.0305 1.0000 Uiso R
H221 H 0.2343 0.8961 -0.0266 0.0489 1.0000 Uiso R
H222 H 0.3699 1.0009 -0.0196 0.0487 1.0000 Uiso R
H223 H 0.3618 0.7801 -0.0611 0.0498 1.0000 Uiso R
H11 H 0.2814 0.7817 0.3504 0.0241 1.0000 Uiso R
H151 H 0.3850 0.3942 0.0289 0.0483 1.0000 Uiso R

loop_
_atom_site_aniso_label
_atom_site_aniso_U_11
_atom_site_aniso_U_22
_atom_site_aniso_U_33
_atom_site_aniso_U_23
_atom_site_aniso_U_13
_atom_site_aniso_U_12
Br1 0.04224(15) 0.02542(12) 0.03191(13) 0.00538(16) 0.00877(10) -0.00297(16)
C2 0.0325(15) 0.0232(13) 0.0190(12) -0.0015(10) 0.0023(11) -0.0051(11)
C3 0.0255(14) 0.0279(14) 0.0265(14) 0.0004(11) 0.0068(11) -0.0040(11)
C4 0.0240(12) 0.0251(18) 0.0274(13) 0.0010(10) 0.0050(10) 0.0014(10)
C5 0.0242(14) 0.0223(12) 0.0173(11) -0.0005(9) 0.0014(9) -0.0032(10)
C6 0.0245(14) 0.0262(12) 0.0234(13) 0.0032(10) 0.0029(10) 0.0004(11)
C7 0.0225(13) 0.0253(13) 0.0284(14) 0.0026(11) 0.0003(11) 0.0027(11)
O9 0.0170(9) 0.0299(10) 0.0245(9) 0.0055(8) 0.0009(7) -0.0035(7)
C10 0.0204(12) 0.0247(14) 0.0230(12) 0.0014(10) 0.0037(10) -0.0005(10)
O11 0.0201(9) 0.0422(16) 0.0307(10) 0.0059(8) 0.0050(7) -0.0054(8)
N12 0.0201(11) 0.0277(12) 0.0208(11) 0.0055(9) 0.0035(8) -0.0013(9)
C13 0.0191(12) 0.0228(13) 0.0191(11) 0.0019(10) 0.0037(9) -0.0005(10)
C14 0.0233(12) 0.0247(11) 0.0217(12) -0.0019(10) 0.0020(10) 0.0043(10)
O15 0.0308(9) 0.0372(11) 0.0269(8) -0.0041(12) 0.0058(7) 0.0129(12)
C16 0.0208(13) 0.0209(13) 0.0190(13) 0.0022(10) 0.0010(9) 0.0005(10)
C17 0.0229(13) 0.0215(13) 0.0263(14) -0.0010(11) 0.0007(11) -0.0002(10)
C18 0.0203(13) 0.0325(16) 0.0289(15) 0.0063(13) -0.0004(11) -0.0009(12)
C19 0.0213(13) 0.0320(16) 0.0274(14) 0.0017(11) 0.0031(11) 0.0045(11)
C20 0.0304(15) 0.0228(14) 0.0327(16) -0.0038(12) 0.0041(12) 0.0046(11)
C21 0.0194(13) 0.0219(13) 0.0343(16) -0.0009(11) 0.0004(11) 0.0000(10)
C22 0.0286(13) 0.047(3) 0.0225(12) 0.0137(13) 0.0012(10) -0.0038(13)
C1 0.0186(12) 0.0224(12) 0.0209(12) 0.0003(10) 0.0032(9) -0.0012(10)

loop_
_atom_type_symbol
_atom_type_scat_dispersion_real
_atom_type_scat_dispersion_imag
_atom_type_scat_Cromer_Mann_a1
_atom_type_scat_Cromer_Mann_b1
_atom_type_scat_Cromer_Mann_a2
_atom_type_scat_Cromer_Mann_b2
_atom_type_scat_Cromer_Mann_a3
_atom_type_scat_Cromer_Mann_b3
_atom_type_scat_Cromer_Mann_a4
_atom_type_scat_Cromer_Mann_b4
_atom_type_scat_Cromer_Mann_c
_atom_type_scat_source
C 0.0033 0.0016 2.3100 20.8439 1.0200 10.2075 1.5886 0.5687 0.8650 51.6512 0.2156 'International Tables Vol C 4.2.6.8 and 6.1.1.4'
H 0.0000 0.0000 0.4930 10.5109 0.3229 26.1257 0.1402 3.1424 0.0408 57.7998 0.0030 'International Tables Vol C 4.2.6.8 and 6.1.1.4'
N 0.0061 0.0033 12.2126 0.0057 3.1322 9.8933 2.0125 28.9975 1.1663 0.5826 -11.5290 'International Tables Vol C 4.2.6.8 and 6.1.1.4'
O 0.0106 0.0060 3.0485 13.2771 2.2868 5.7011 1.5463 0.3239 0.8670 32.9089 0.2508 'International Tables Vol C 4.2.6.8 and 6.1.1.4'
Br -0.2901 2.4595 17.1789 2.1723 5.2358 16.5796 5.6377 0.2609 3.9851 41.4328 2.9557 'International Tables Vol C 4.2.6.8 and 6.1.1.4'

loop_
_geom_angle_atom_site_label_1
_geom_angle_atom_site_label_2
_geom_angle_atom_site_label_3
_geom_angle
_geom_angle_publ_flag
Br1 C2 C3 118.4(2) yes
Br1 C2 C7 119.7(2) yes
C3 C2 C7 121.9(3) yes
C2 C3 C4 118.5(3) yes
C2 C3 H31 120.5 no
C4 C3 H31 121.0 no
C3 C4 C5 120.8(3) yes
C3 C4 H41 119.4 no
C5 C4 H41 119.8 no
C4 C5 C6 119.2(2) yes
C4 C5 C1 117.7(2) yes
C6 C5 C1 123.0(2) yes
C5 C6 C7 120.7(3) yes
C5 C6 H61 119.9 no
C7 C6 H61 119.4 no
C6 C7 C2 118.9(3) yes
C6 C7 H71 120.1 no
C2 C7 H71 121.0 no
C10 O9 C1 108.2(2) yes
O9 C10 O11 121.3(2) yes
O9 C10 N12 110.8(2) yes
O11 C10 N12 127.8(3) yes
C10 N12 C13 111.8(2) yes
C10 N12 C22 121.7(2) yes
C13 N12 C22 122.2(2) yes
N12 C13 C14 110.2(2) yes
N12 C13 C16 111.3(2) yes
C14 C13 C16 113.0(2) yes
N12 C13 C1 98.0(2) yes
C14 C13 C1 113.4(2) yes
C16 C13 C1 110.0(2) yes
C13 C14 O15 110.1(2) yes
C13 C14 H142 108.2 no
O15 C14 H142 107.8 no
C13 C14 H141 110.2 no
O15 C14 H141 111.1 no
H142 C14 H141 109.3 no
C14 O15 H151 109.7 no
C13 C16 C17 122.3(3) yes
C13 C16 C21 119.0(3) yes
C17 C16 C21 118.6(3) yes
C16 C17 C18 120.3(3) yes
C16 C17 H171 119.9 no
C18 C17 H171 119.8 no
C17 C18 C19 120.7(3) yes
C17 C18 H181 119.8 no
C19 C18 H181 119.5 no
C18 C19 C20 119.8(3) yes
C18 C19 H191 120.5 no
C20 C19 H191 119.8 no
C19 C20 C21 119.8(3) yes
C19 C20 H201 118.9 no
C21 C20 H201 121.3 no
C20 C21 C16 120.7(3) yes
C20 C21 H211 119.7 no
C16 C21 H211 119.6 no
N12 C22 H221 109.0 no
N12 C22 H222 109.7 no
H221 C22 H222 108.7 no
N12 C22 H223 110.0 no
H221 C22 H223 109.8 no
H222 C22 H223 109.6 no
C13 C1 C5 117.1(2) yes
C13 C1 O9 104.7(2) yes
C5 C1 O9 111.0(2) yes
C13 C1 H11 108.7 no
C5 C1 H11 108.0 no
O9 C1 H11 106.8 no

loop_
_geom_bond_atom_site_label_1
_geom_bond_atom_site_label_2
_geom_bond_distance
_geom_bond_publ_flag
Br1 C2 1.901(3) yes
C2 C3 1.382(4) yes
C2 C7 1.388(4) yes
C3 C4 1.392(4) yes
C3 H31 0.926 no
C4 C5 1.400(4) yes
C4 H41 0.938 no
C5 C6 1.387(4) yes
C5 C1 1.505(4) yes
C6 C7 1.391(4) yes
C6 H61 0.939 no
C7 H71 0.919 no
O9 C10 1.354(3) yes
O9 C1 1.452(3) yes
C10 O11 1.223(3) yes
C10 N12 1.345(4) yes
N12 C13 1.465(3) yes
N12 C22 1.462(3) yes
C13 C14 1.529(4) yes
C13 C16 1.532(4) yes
C13 C1 1.567(4) yes
C14 O15 1.419(3) yes
C14 H142 0.973 no
C14 H141 0.977 no
O15 H151 0.842 no
C16 C17 1.396(4) yes
C16 C21 1.391(4) yes
C17 C18 1.394(4) yes
C17 H171 0.935 no
C18 C19 1.367(5) yes
C18 H181 0.936 no
C19 C20 1.396(5) yes
C19 H191 0.941 no
C20 C21 1.395(4) yes
C20 H201 0.937 no
C21 H211 0.940 no
C22 H221 0.963 no
C22 H222 0.954 no
C22 H223 0.961 no
C1 H11 0.978 no

loop_
_geom_hbond_atom_site_label_D
_geom_hbond_atom_site_label_H
_geom_hbond_atom_site_label_A
_geom_hbond_site_symmetry_A
_geom_hbond_angle_DHA
_geom_hbond_distance_DH
_geom_hbond_distance_HA
_geom_hbond_distance_DA
_geom_hbond_publ_flag
O15 H151 O11 2_645 178 0.84 1.91 2.754(4) yes
